data_4349917
loop_
_publ_author_name
'Wang, Yao'
'He, Minghui'
'Gao, Xiaoxia'
'Zhang, Yingying'
'Zhong, Haoyan'
'Long, Piao'
'Wang, Xia'
'He, Yabing'

_publ_section_title
;
 Two NbO-type MOFs based on linear and zigzag diisophthalate ligands:
 exploring the effect of ligand-originated MOF isomerization on gas
 adsorption properties
;
_journal_issue 11
_journal_name_full 'Inorganic Chemistry Frontiers'
_journal_page_first 2811
_journal_paper_doi 10.1039/C8QI00946E
_journal_volume 5
_journal_year 2018
_chemical_formula_sum 'C66 H42 Cu6 O30 S6'
_chemical_formula_weight 1888.72
_space_group_IT_number 15
_space_group_name_Hall '-C 2yc'
_space_group_name_H-M_alt 'C 1 2/c 1'
_symmetry_cell_setting monoclinic
_symmetry_space_group_name_H-M 'C 1 2/c 1'
_atom_sites_solution_hydrogens geom
_atom_sites_solution_primary direct
_atom_sites_solution_secondary difmap
_audit_creation_method SHELXL-97
_audit_update_record
;
2018-09-03 deposited with the CCDC.
2018-09-26 downloaded from the CCDC.
;
_cell_angle_alpha 90.00
_cell_angle_beta 112.511(3)
_cell_angle_gamma 90.00
_cell_formula_units_Z 4
_cell_length_a 32.1419(9)
_cell_length_b 18.5746(2)
_cell_length_c 28.3151(6)
_cell_measurement_reflns_used 90048
_cell_measurement_temperature 293(2)
_cell_measurement_theta_max 26.37
_cell_measurement_theta_min 0.983
_cell_volume 15616.7(7)
_computing_cell_refinement 'Bruker SMART'
_computing_data_collection 'Bruker SMART'
_computing_data_reduction 'Bruker SAINT'
_computing_molecular_graphics 'Bruker SHELXTL'
_computing_publication_material 'Bruker SHELXTL'
_computing_structure_refinement 'SHELXL-97 (Sheldrick, 1997)'
_computing_structure_solution 'SHELXS-97 (Sheldrick, 1990)'
_diffrn_ambient_temperature 293(2)
_diffrn_measured_fraction_theta_full 0.983
_diffrn_measured_fraction_theta_max 0.983
_diffrn_measurement_device_type 'Bruker SMART APEX II CCD area detector'
_diffrn_measurement_method 'omega scans'
_diffrn_radiation_monochromator graphite
_diffrn_radiation_source 'fine-focus sealed tube'
_diffrn_radiation_type MoK\a
_diffrn_radiation_wavelength 0.71073
_diffrn_reflns_av_R_equivalents 0.0950
_diffrn_reflns_av_sigmaI/netI 0.0492
_diffrn_reflns_limit_h_max 40
_diffrn_reflns_limit_h_min -40
_diffrn_reflns_limit_k_max 21
_diffrn_reflns_limit_k_min -23
_diffrn_reflns_limit_l_max 26
_diffrn_reflns_limit_l_min -35
_diffrn_reflns_number 90048
_diffrn_reflns_theta_full 26.37
_diffrn_reflns_theta_max 26.37
_diffrn_reflns_theta_min 1.63
_exptl_absorpt_coefficient_mu 0.923
_exptl_absorpt_correction_T_max 0.9134
_exptl_absorpt_correction_T_min 0.8817
_exptl_absorpt_correction_type empirical
_exptl_crystal_colour blue
_exptl_crystal_density_diffrn 0.803
_exptl_crystal_density_method 'not measured'
_exptl_crystal_description block
_exptl_crystal_F_000 3792
_exptl_crystal_size_max 0.14
_exptl_crystal_size_mid 0.14
_exptl_crystal_size_min 0.10
_platon_squeeze_details ' ?'
_refine_diff_density_max 1.351
_refine_diff_density_min -1.072
_refine_diff_density_rms 0.115
_refine_ls_extinction_method none
_refine_ls_goodness_of_fit_ref 1.060
_refine_ls_hydrogen_treatment mixed
_refine_ls_matrix_type full
_refine_ls_number_parameters 454
_refine_ls_number_reflns 15697
_refine_ls_number_restraints 0
_refine_ls_restrained_S_all 1.060
_refine_ls_R_factor_all 0.1113
_refine_ls_R_factor_gt 0.1017
_refine_ls_shift/su_max 0.019
_refine_ls_shift/su_mean 0.003
_refine_ls_structure_factor_coef Fsqd
_refine_ls_weighting_details 'calc w=1/[\s^2^(Fo^2^)+(0.2300P)^2^+0.0000P] where P=(Fo^2^+2Fc^2^)/3'
_refine_ls_weighting_scheme calc
_refine_ls_wR_factor_gt 0.2934
_refine_ls_wR_factor_ref 0.3042
_reflns_number_gt 12035
_reflns_number_total 15697
_reflns_threshold_expression >2sigma(I)
_cod_data_source_file c8qi00946e2.cif
_cod_data_source_block dp
_cod_original_cell_volume 15616.7(6)
_cod_original_sg_symbol_H-M C2/c
_cod_database_code 4349917

loop_
_symmetry_equiv_pos_as_xyz
'x, y, z'
'-x, y, -z+1/2'
'x+1/2, y+1/2, z'
'-x+1/2, y+1/2, -z+1/2'
'-x, -y, -z'
'x, -y, z-1/2'
'-x+1/2, -y+1/2, -z'
'x+1/2, -y+1/2, z-1/2'

loop_
_atom_site_label
_atom_site_type_symbol
_atom_site_fract_x
_atom_site_fract_y
_atom_site_fract_z
_atom_site_U_iso_or_equiv
_atom_site_adp_type
_atom_site_occupancy
_atom_site_symmetry_multiplicity
_atom_site_calc_flag
_atom_site_refinement_flags
Cu1 Cu 0.23662(2) 0.49275(3) 0.20160(2) 0.0586(2) Uani 1 1 d .
Cu2 Cu 0.24059(2) 0.42172(3) 0.28473(2) 0.0612(2) Uani 1 1 d .
Cu3 Cu 0.461397(17) 0.69391(4) 0.20738(2) 0.0646(2) Uani 1 1 d .
S1 S 0.48562(12) 0.40174(18) 0.52361(9) 0.1619(14) Uani 1 1 d .
S2 S -0.04364(15) 0.4268(2) -0.04653(15) 0.203(2) Uani 1 1 d .
S3 S 0.28569(14) 0.17050(14) -0.01650(9) 0.1597(14) Uani 1 1 d .
O1 O 0.17156(12) 0.47374(19) 0.17718(13) 0.0670(8) Uani 1 1 d .
O2 O 0.17579(12) 0.40903(19) 0.24749(13) 0.0668(8) Uani 1 1 d .
O3 O 0.05172(12) 0.2665(2) 0.24719(15) 0.0797(11) Uani 1 1 d .
O4 O -0.01463(12) 0.2684(2) 0.17984(17) 0.0810(11) Uani 1 1 d .
O5 O 0.30214(12) 0.50330(19) 0.23570(14) 0.0687(9) Uani 1 1 d .
O6 O 0.30428(13) 0.4468(2) 0.30625(13) 0.0771(10) Uani 1 1 d .
O7 O 0.50138(10) 0.6239(2) 0.31303(12) 0.0699(9) Uani 1 1 d .
O8 O 0.43938(12) 0.6195(2) 0.23914(13) 0.0705(9) Uani 1 1 d .
O9 O 0.25065(13) 0.33720(16) 0.24986(12) 0.0634(8) Uani 1 1 d .
O10 O 0.24478(13) 0.39607(15) 0.17833(12) 0.0642(8) Uani 1 1 d .
O11 O 0.26958(18) 0.01721(17) 0.19173(14) 0.0827(12) Uani 1 1 d .
O12 O 0.27000(15) 0.07782(16) 0.25972(12) 0.0703(10) Uani 1 1 d .
O1W O 0.22651(18) 0.5394(3) 0.12757(16) 0.0965(13) Uani 1 1 d .
H1WB H 0.1990 0.5506 0.1122 0.116 Uiso 1 1 d R
H1WC H 0.2333 0.5086 0.1095 0.116 Uiso 1 1 d R
O2W O 0.2458(2) 0.3656(3) 0.3531(2) 0.136(2) Uani 1 1 d .
H2WA H 0.2355 0.3230 0.3474 0.164 Uiso 1 1 d R
H2WB H 0.2339 0.3885 0.3707 0.164 Uiso 1 1 d R
O3W O 0.4003(2) 0.6958(4) 0.1418(3) 0.186(4) Uani 1 1 d .
H3WB H 0.3785 0.7061 0.1505 0.224 Uiso 1 1 d R
H3WC H 0.3955 0.6545 0.1279 0.224 Uiso 1 1 d R
C1 C 0.37099(12) 0.4954(2) 0.30708(13) 0.0772(15) Uani 1 1 d G
C2 C 0.39332(11) 0.5370(2) 0.28301(12) 0.0706(13) Uani 1 1 d G
H2A H 0.3783 0.5517 0.2493 0.085 Uiso 1 1 calc R
C3 C 0.43826(11) 0.5565(2) 0.30954(12) 0.0708(12) Uani 1 1 d G
C4 C 0.46084(13) 0.5345(3) 0.36013(13) 0.0844(17) Uani 1 1 d G
H4A H 0.4908 0.5475 0.3778 0.101 Uiso 1 1 calc R
C5 C 0.43851(14) 0.4929(3) 0.38419(14) 0.114(3) Uani 1 1 d G
C6 C 0.39357(14) 0.4734(3) 0.35767(14) 0.101(2) Uani 1 1 d G
H6A H 0.3787 0.4458 0.3737 0.121 Uiso 1 1 calc R
C7 C 0.32202(19) 0.4796(3) 0.28159(18) 0.0693(13) Uani 1 1 d .
C8 C 0.46130(14) 0.6018(3) 0.28521(19) 0.0610(10) Uani 1 1 d .
C9 C 0.4613(3) 0.4739(6) 0.4399(3) 0.131(4) Uani 1 1 d .
C10 C 0.4566(4) 0.4112(6) 0.4600(3) 0.144(4) Uani 1 1 d .
H10A H 0.4385 0.3747 0.4402 0.172 Uiso 1 1 calc R
C11 C 0.4928(2) 0.5134(5) 0.4765(2) 0.098(2) Uani 1 1 d .
C12 C 0.10735(11) 0.4135(2) 0.17830(13) 0.0727(13) Uani 1 1 d G
C13 C 0.08910(10) 0.3646(2) 0.20254(13) 0.0768(15) Uani 1 1 d G
H13A H 0.1066 0.3472 0.2349 0.092 Uiso 1 1 calc R
C14 C 0.04457(11) 0.3416(3) 0.17818(14) 0.0743(14) Uani 1 1 d G
C15 C 0.01828(11) 0.3676(3) 0.12959(16) 0.116(3) Uani 1 1 d G
H15A H -0.0114 0.3523 0.1134 0.139 Uiso 1 1 calc R
C16 C 0.03652(12) 0.4166(3) 0.10534(17) 0.113(3) Uani 1 1 d G
C17 C 0.08105(12) 0.4395(3) 0.12971(15) 0.0824(17) Uani 1 1 d G
H17A H 0.0932 0.4722 0.1136 0.099 Uiso 1 1 calc R
C18 C 0.15576(17) 0.4337(2) 0.20337(18) 0.0622(10) Uani 1 1 d .
C19 C 0.02593(17) 0.2897(3) 0.2042(2) 0.0717(13) Uani 1 1 d .
C20 C 0.0099(2) 0.4402(7) 0.0524(4) 0.151(5) Uani 1 1 d .
C21 C -0.0202(5) 0.3942(9) 0.0199(8) 0.290(14) Uani 1 1 d .
H21A H -0.0282 0.3506 0.0301 0.348 Uiso 1 1 calc R
C22 C 0.0158(3) 0.4908(5) 0.0237(3) 0.111(3) Uani 1 1 d .
C23 C 0.25864(13) 0.27134(14) 0.18339(11) 0.0571(10) Uani 1 1 d G
C24 C 0.26236(12) 0.20693(13) 0.21011(11) 0.0583(10) Uani 1 1 d G
H24A H 0.2615 0.2073 0.2425 0.070 Uiso 1 1 calc R
C25 C 0.26745(15) 0.14191(14) 0.18814(12) 0.0675(12) Uani 1 1 d G
C26 C 0.26881(17) 0.14133(15) 0.13943(13) 0.0858(19) Uani 1 1 d G
H26A H 0.2722 0.0980 0.1248 0.103 Uiso 1 1 calc R
C27 C 0.26507(17) 0.20575(16) 0.11270(13) 0.0833(17) Uani 1 1 d G
C28 C 0.25999(16) 0.27076(15) 0.13468(12) 0.0779(16) Uani 1 1 d G
H28A H 0.2575 0.3137 0.1169 0.094 Uiso 1 1 calc R
C29 C 0.25139(16) 0.3388(2) 0.20622(16) 0.0545(9) Uani 1 1 d .
C30 C 0.2673(2) 0.0706(3) 0.2142(2) 0.0752(15) Uani 1 1 d .
C31 C 0.2657(4) 0.2064(3) 0.0607(3) 0.116(3) Uani 1 1 d .
C32 C 0.2952(5) 0.1606(5) 0.0492(4) 0.181(7) Uani 1 1 d .
H32A H 0.3162 0.1300 0.0721 0.217 Uiso 1 1 calc R
C33 C 0.2506(3) 0.2574(3) 0.0243(2) 0.0817(17) Uani 1 1 d .

loop_
_atom_site_aniso_label
_atom_site_aniso_U_11
_atom_site_aniso_U_22
_atom_site_aniso_U_33
_atom_site_aniso_U_23
_atom_site_aniso_U_13
_atom_site_aniso_U_12
Cu1 0.0810(4) 0.0487(3) 0.0475(3) -0.00035(19) 0.0263(3) -0.0123(2)
Cu2 0.0844(4) 0.0533(3) 0.0477(3) -0.0006(2) 0.0274(3) -0.0155(2)
Cu3 0.0499(3) 0.0916(5) 0.0523(3) 0.0045(3) 0.0197(2) -0.0010(2)
S1 0.189(3) 0.161(2) 0.0837(13) 0.0469(14) -0.0052(15) -0.075(2)
S2 0.196(3) 0.186(3) 0.147(3) 0.075(2) -0.023(2) -0.074(3)
S3 0.291(4) 0.1312(17) 0.0953(13) 0.0465(13) 0.117(2) 0.116(2)
O1 0.0665(18) 0.0690(19) 0.0622(19) 0.0047(15) 0.0209(15) -0.0134(15)
O2 0.0724(19) 0.0695(19) 0.0563(18) 0.0041(15) 0.0221(15) -0.0114(15)
O3 0.0600(18) 0.105(3) 0.069(2) 0.026(2) 0.0195(16) -0.0098(18)
O4 0.0550(17) 0.093(3) 0.090(3) 0.026(2) 0.0224(17) -0.0066(16)
O5 0.0673(18) 0.078(2) 0.0609(19) -0.0026(15) 0.0246(16) -0.0225(16)
O6 0.079(2) 0.091(2) 0.0547(18) 0.0072(17) 0.0184(16) -0.0327(19)
O7 0.0535(16) 0.105(3) 0.0504(16) 0.0062(16) 0.0187(13) -0.0208(16)
O8 0.0675(18) 0.092(2) 0.0537(17) 0.0012(16) 0.0247(15) -0.0283(17)
O9 0.098(2) 0.0477(15) 0.0493(16) 0.0004(12) 0.0333(16) 0.0012(15)
O10 0.102(2) 0.0394(14) 0.0493(15) 0.0004(11) 0.0274(16) 0.0035(14)
O11 0.151(4) 0.0437(16) 0.063(2) 0.0117(14) 0.052(2) 0.0138(19)
O12 0.131(3) 0.0416(15) 0.0498(16) 0.0082(12) 0.0477(19) 0.0129(16)
O1W 0.134(4) 0.100(3) 0.063(2) 0.027(2) 0.046(2) 0.013(3)
O2W 0.201(6) 0.139(5) 0.104(4) 0.073(3) 0.098(4) 0.043(4)
O3W 0.114(4) 0.129(5) 0.184(7) 0.023(4) -0.090(5) -0.038(4)
C1 0.087(3) 0.090(4) 0.054(3) 0.018(2) 0.027(3) -0.016(3)
C2 0.072(3) 0.080(3) 0.067(3) -0.011(2) 0.034(2) -0.034(2)
C3 0.067(3) 0.091(3) 0.048(2) 0.004(2) 0.015(2) -0.012(2)
C4 0.072(3) 0.120(5) 0.058(3) 0.001(3) 0.021(2) -0.034(3)
C5 0.116(5) 0.129(6) 0.076(4) 0.026(4) 0.012(4) -0.047(5)
C6 0.086(4) 0.138(6) 0.070(3) 0.028(4) 0.020(3) -0.052(4)
C7 0.085(3) 0.066(3) 0.049(2) -0.001(2) 0.017(2) -0.034(2)
C8 0.0417(18) 0.076(3) 0.065(3) -0.003(2) 0.0198(18) -0.0146(18)
C9 0.113(5) 0.188(9) 0.071(4) 0.027(5) 0.011(4) -0.083(6)
C10 0.172(9) 0.154(8) 0.078(5) 0.020(5) 0.018(5) -0.058(7)
C11 0.091(4) 0.134(6) 0.060(3) 0.040(3) 0.017(3) -0.022(4)
C12 0.065(3) 0.086(3) 0.067(3) 0.014(2) 0.026(2) -0.010(2)
C13 0.053(2) 0.103(4) 0.071(3) 0.026(3) 0.019(2) -0.002(2)
C14 0.060(2) 0.098(4) 0.065(3) 0.017(3) 0.024(2) -0.009(2)
C15 0.052(3) 0.177(8) 0.092(4) 0.069(5) 0.000(3) -0.013(4)
C16 0.065(3) 0.161(7) 0.109(5) 0.064(5) 0.029(3) 0.000(4)
C17 0.061(3) 0.105(4) 0.072(3) 0.029(3) 0.014(2) -0.020(3)
C18 0.079(3) 0.054(2) 0.056(2) 0.0036(18) 0.029(2) -0.009(2)
C19 0.062(2) 0.101(4) 0.061(3) 0.001(2) 0.033(2) -0.004(2)
C20 0.069(4) 0.219(11) 0.126(7) 0.102(7) -0.006(4) -0.041(5)
C21 0.126(9) 0.217(14) 0.40(3) 0.190(17) -0.045(12) -0.073(9)
C22 0.093(4) 0.147(7) 0.082(4) 0.053(4) 0.019(4) -0.025(4)
C23 0.087(3) 0.0440(19) 0.047(2) 0.0023(16) 0.033(2) -0.0012(18)
C24 0.089(3) 0.0386(19) 0.051(2) 0.0064(15) 0.031(2) 0.0080(18)
C25 0.101(4) 0.052(2) 0.056(2) 0.0069(19) 0.037(2) 0.013(2)
C26 0.161(6) 0.044(2) 0.065(3) 0.012(2) 0.058(4) 0.026(3)
C27 0.145(5) 0.059(3) 0.057(3) 0.009(2) 0.051(3) 0.022(3)
C28 0.142(5) 0.051(2) 0.058(3) 0.014(2) 0.059(3) 0.017(3)
C29 0.072(2) 0.043(2) 0.047(2) -0.0013(15) 0.0217(18) -0.0033(17)
C30 0.124(4) 0.049(2) 0.065(3) 0.017(2) 0.052(3) 0.036(3)
C31 0.235(10) 0.061(3) 0.082(4) 0.027(3) 0.095(5) 0.049(5)
C32 0.362(19) 0.126(7) 0.097(6) 0.044(5) 0.136(9) 0.111(10)
C33 0.152(6) 0.057(3) 0.058(3) 0.007(2) 0.064(3) 0.013(3)

loop_
_atom_type_symbol
_atom_type_description
_atom_type_scat_dispersion_real
_atom_type_scat_dispersion_imag
_atom_type_scat_source
C C 0.0030 0.0020 'International Tables Vol C Tables 4.2.6.8 and 6.1.1.4'
H H 0.0000 0.0000 'International Tables Vol C Tables 4.2.6.8 and 6.1.1.4'
Cu Cu 0.3200 1.2650 'International Tables Vol C Tables 4.2.6.8 and 6.1.1.4'
O O 0.0110 0.0060 'International Tables Vol C Tables 4.2.6.8 and 6.1.1.4'
S S 0.1250 0.1230 'International Tables Vol C Tables 4.2.6.8 and 6.1.1.4'

loop_
_geom_angle_atom_site_label_1
_geom_angle_atom_site_label_2
_geom_angle_atom_site_label_3
_geom_angle
_geom_angle_site_symmetry_1
_geom_angle_site_symmetry_3
O5 Cu1 O10 90.02(16) . .
O5 Cu1 O1 170.92(15) . .
O10 Cu1 O1 88.77(16) . .
O5 Cu1 O12 88.31(17) . 4
O10 Cu1 O12 166.28(13) . 4
O1 Cu1 O12 90.74(17) . 4
O5 Cu1 O1W 99.82(18) . .
O10 Cu1 O1W 91.74(16) . .
O1 Cu1 O1W 89.21(18) . .
O12 Cu1 O1W 101.97(16) 4 .
O5 Cu1 Cu2 86.29(11) . .
O10 Cu1 Cu2 82.88(9) . .
O1 Cu1 Cu2 84.63(10) . .
O12 Cu1 Cu2 83.42(9) 4 .
O1W Cu1 Cu2 171.89(14) . .
O9 Cu2 O6 89.57(18) . .
O9 Cu2 O2 88.78(16) . .
O6 Cu2 O2 165.61(14) . .
O9 Cu2 O11 168.89(14) . 4
O6 Cu2 O11 88.3(2) . 4
O2 Cu2 O11 90.61(19) . 4
O9 Cu2 O2W 95.4(2) . .
O6 Cu2 O2W 97.1(2) . .
O2 Cu2 O2W 97.3(2) . .
O11 Cu2 O2W 95.6(2) 4 .
O9 Cu2 Cu1 84.96(9) . .
O6 Cu2 Cu1 81.23(10) . .
O2 Cu2 Cu1 84.39(10) . .
O11 Cu2 Cu1 83.95(11) 4 .
O2W Cu2 Cu1 178.2(2) . .
O4 Cu3 O8 176.81(17) 3 .
O4 Cu3 O7 88.47(18) 3 2_655
O8 Cu3 O7 92.04(18) . 2_655
O4 Cu3 O3 89.5(2) 3 4
O8 Cu3 O3 88.73(18) . 4
O7 Cu3 O3 156.21(14) 2_655 4
O4 Cu3 O3W 90.8(3) 3 .
O8 Cu3 O3W 92.2(2) . .
O7 Cu3 O3W 102.3(3) 2_655 .
O3 Cu3 O3W 101.4(3) 4 .
O4 Cu3 Cu3 89.35(12) 3 2_655
O8 Cu3 Cu3 87.66(10) . 2_655
O7 Cu3 Cu3 79.20(9) 2_655 2_655
O3 Cu3 Cu3 77.07(10) 4 2_655
O3W Cu3 Cu3 178.4(3) . 2_655
C10 S1 C11 87.8(4) . 5_666
C22 S2 C21 87.6(5) 5_565 .
C33 S3 C32 93.0(4) 7 .
C18 O1 Cu1 120.2(3) . .
C18 O2 Cu2 121.9(3) . .
C19 O3 Cu3 128.7(3) . 4_545
C19 O4 Cu3 119.6(4) . 3_445
C7 O5 Cu1 119.1(3) . .
C7 O6 Cu2 127.1(4) . .
C8 O7 Cu3 126.7(3) . 2_655
C8 O8 Cu3 120.6(3) . .
C29 O9 Cu2 123.7(3) . .
C29 O10 Cu1 124.0(3) . .
C30 O11 Cu2 121.1(3) . 4_545
C30 O12 Cu1 119.9(3) . 4_545
Cu1 O1W H1WB 109.5 . .
Cu1 O1W H1WC 109.6 . .
H1WB O1W H1WC 108.3 . .
Cu2 O2W H2WA 112.8 . .
Cu2 O2W H2WB 112.8 . .
H2WA O2W H2WB 110.4 . .
Cu3 O3W H3WB 109.8 . .
Cu3 O3W H3WC 109.5 . .
H3WB O3W H3WC 108.2 . .
C2 C1 C6 120.0 . .
C2 C1 C7 121.2(3) . .
C6 C1 C7 118.5(3) . .
C1 C2 C3 120.0 . .
C1 C2 H2A 120.0 . .
C3 C2 H2A 120.0 . .
C4 C3 C2 120.0 . .
C4 C3 C8 119.7(3) . .
C2 C3 C8 120.3(3) . .
C5 C4 C3 120.0 . .
C5 C4 H4A 120.0 . .
C3 C4 H4A 120.0 . .
C4 C5 C6 120.0 . .
C4 C5 C9 120.4(3) . .
C6 C5 C9 119.4(3) . .
C1 C6 C5 120.0 . .
C1 C6 H6A 120.0 . .
C5 C6 H6A 120.0 . .
O6 C7 O5 126.1(5) . .
O6 C7 C1 117.4(4) . .
O5 C7 C1 116.5(4) . .
O8 C8 O7 125.3(4) . .
O8 C8 C3 117.0(3) . .
O7 C8 C3 117.6(4) . .
C10 C9 C11 108.7(7) . .
C10 C9 C5 124.4(7) . .
C11 C9 C5 126.6(6) . .
C9 C10 S1 116.1(7) . .
C9 C10 H10A 121.9 . .
S1 C10 H10A 121.9 . .
C11 C11 C9 115.9(9) 5_666 .
C11 C11 S1 111.0(8) 5_666 5_666
C9 C11 S1 132.7(5) . 5_666
C17 C12 C13 120.0 . .
C17 C12 C18 120.7(3) . .
C13 C12 C18 119.2(3) . .
C14 C13 C12 120.0 . .
C14 C13 H13A 120.0 . .
C12 C13 H13A 120.0 . .
C15 C14 C13 120.0 . .
C15 C14 C19 120.7(3) . .
C13 C14 C19 119.3(3) . .
C14 C15 C16 120.0 . .
C14 C15 H15A 120.0 . .
C16 C15 H15A 120.0 . .
C17 C16 C15 120.0 . .
C17 C16 C20 119.7(3) . .
C15 C16 C20 120.1(3) . .
C12 C17 C16 120.0 . .
C12 C17 H17A 120.0 . .
C16 C17 H17A 120.0 . .
O2 C18 O1 128.5(5) . .
O2 C18 C12 115.3(4) . .
O1 C18 C12 116.3(4) . .
O3 C19 O4 125.0(5) . .
O3 C19 C14 117.7(4) . .
O4 C19 C14 117.2(4) . .
C22 C20 C21 105.5(10) . .
C22 C20 C16 132.8(7) . .
C21 C20 C16 119.2(9) . .
C20 C21 S2 113.2(8) . .
C20 C21 H21A 123.4 . .
S2 C21 H21A 123.4 . .
C20 C22 C22 123.8(9) . 5_565
C20 C22 S2 124.8(8) . 5_565
C22 C22 S2 102.9(8) 5_565 5_565
C24 C23 C28 120.0 . .
C24 C23 C29 119.2(2) . .
C28 C23 C29 120.8(2) . .
C23 C24 C25 120.0 . .
C23 C24 H24A 120.0 . .
C25 C24 H24A 120.0 . .
C26 C25 C24 120.0 . .
C26 C25 C30 118.8(2) . .
C24 C25 C30 121.0(2) . .
C27 C26 C25 120.0 . .
C27 C26 H26A 120.0 . .
C25 C26 H26A 120.0 . .
C26 C27 C28 120.0 . .
C26 C27 C31 121.0(3) . .
C28 C27 C31 119.0(3) . .
C27 C28 C23 120.0 . .
C27 C28 H28A 120.0 . .
C23 C28 H28A 120.0 . .
O9 C29 O10 124.3(4) . .
O9 C29 C23 118.9(3) . .
O10 C29 C23 116.7(3) . .
O11 C30 O12 129.5(4) . .
O11 C30 C25 116.9(4) . .
O12 C30 C25 113.1(4) . .
C33 C31 C32 109.1(6) . .
C33 C31 C27 129.0(5) . .
C32 C31 C27 119.7(6) . .
C31 C32 S3 108.7(7) . .
C31 C32 H32A 125.6 . .
S3 C32 H32A 125.6 . .
C31 C33 C33 119.1(6) . 7
C31 C33 S3 132.0(5) . 7
C33 C33 S3 105.2(6) 7 7

loop_
_geom_bond_atom_site_label_1
_geom_bond_atom_site_label_2
_geom_bond_distance
_geom_bond_site_symmetry_2
Cu1 O5 1.962(4) .
Cu1 O10 1.965(3) .
Cu1 O1 1.967(3) .
Cu1 O12 1.980(3) 4
Cu1 O1W 2.175(4) .
Cu1 Cu2 2.6583(7) .
Cu2 O9 1.946(3) .
Cu2 O6 1.955(4) .
Cu2 O2 1.955(4) .
Cu2 O11 1.966(3) 4
Cu2 O2W 2.149(4) .
Cu3 O4 1.891(4) 3
Cu3 O8 1.925(3) .
Cu3 O7 1.997(3) 2_655
Cu3 O3 2.016(4) 4
Cu3 O3W 2.125(5) .
Cu3 Cu3 2.7199(11) 2_655
S1 C10 1.690(9) .
S1 C11 1.724(8) 5_666
S2 C22 1.766(9) 5_565
S2 C21 1.841(18) .
S3 C33 1.735(6) 7
S3 C32 1.775(8) .
O1 C18 1.284(6) .
O2 C18 1.253(6) .
O3 C19 1.257(6) .
O3 Cu3 2.016(4) 4_545
O4 C19 1.282(6) .
O4 Cu3 1.891(4) 3_445
O5 C7 1.287(6) .
O6 C7 1.220(6) .
O7 C8 1.293(5) .
O7 Cu3 1.997(3) 2_655
O8 C8 1.266(6) .
O9 C29 1.245(5) .
O10 C29 1.294(5) .
O11 C30 1.196(6) .
O11 Cu2 1.966(3) 4_545
O12 C30 1.265(6) .
O12 Cu1 1.980(3) 4_545
O1W H1WB 0.8499 .
O1W H1WC 0.8500 .
O2W H2WA 0.8498 .
O2W H2WB 0.8500 .
O3W H3WB 0.8497 .
O3W H3WC 0.8501 .
C1 C2 1.396(2) .
C1 C6 1.397(2) .
C1 C7 1.488(6) .
C2 C3 1.397(2) .
C2 H2A 0.9300 .
C3 C4 1.397(2) .
C3 C8 1.457(5) .
C4 C5 1.396(2) .
C4 H4A 0.9300 .
C5 C6 1.397(2) .
C5 C9 1.506(8) .
C6 H6A 0.9300 .
C9 C10 1.329(12) .
C9 C11 1.353(10) .
C10 H10A 0.9300 .
C11 C11 1.326(11) 5_666
C11 S1 1.724(8) 5_666
C12 C17 1.397(2) .
C12 C13 1.397(2) .
C12 C18 1.490(6) .
C13 C14 1.397(2) .
C13 H13A 0.9300 .
C14 C15 1.396(2) .
C14 C19 1.473(6) .
C15 C16 1.397(2) .
C15 H15A 0.9300 .
C16 C17 1.397(2) .
C16 C20 1.480(8) .
C17 H17A 0.9300 .
C20 C22 1.304(10) .
C20 C21 1.35(2) .
C21 H21A 0.9300 .
C22 C22 1.378(13) 5_565
C22 S2 1.766(9) 5_565
C23 C24 1.3961(19) .
C23 C28 1.3965(19) .
C23 C29 1.468(5) .
C24 C25 1.3965(19) .
C24 H24A 0.9300 .
C25 C26 1.3965(19) .
C25 C30 1.517(5) .
C26 C27 1.3961(19) .
C26 H26A 0.9300 .
C27 C28 1.3963(19) .
C27 C31 1.480(6) .
C28 H28A 0.9300 .
C31 C33 1.345(8) .
C31 C32 1.401(12) .
C32 H32A 0.9300 .
C33 C33 1.391(9) 7
C33 S3 1.735(6) 7

loop_
_geom_torsion_atom_site_label_1
_geom_torsion_atom_site_label_2
_geom_torsion_atom_site_label_3
_geom_torsion_atom_site_label_4
_geom_torsion
_geom_torsion_site_symmetry_1
_geom_torsion_site_symmetry_4
O5 Cu1 Cu2 O9 -88.21(16) . .
O10 Cu1 Cu2 O9 2.27(16) . .
O1 Cu1 Cu2 O9 91.70(16) . .
O12 Cu1 Cu2 O9 -176.93(17) 4 .
O1W Cu1 Cu2 O9 51.0(10) . .
O5 Cu1 Cu2 O6 2.13(17) . .
O10 Cu1 Cu2 O6 92.62(18) . .
O1 Cu1 Cu2 O6 -177.96(17) . .
O12 Cu1 Cu2 O6 -86.59(19) 4 .
O1W Cu1 Cu2 O6 141.3(10) . .
O5 Cu1 Cu2 O2 -177.48(15) . .
O10 Cu1 Cu2 O2 -86.99(16) . .
O1 Cu1 Cu2 O2 2.43(15) . .
O12 Cu1 Cu2 O2 93.80(17) 4 .
O1W Cu1 Cu2 O2 -38.3(10) . .
O5 Cu1 Cu2 O11 91.31(19) . 4
O10 Cu1 Cu2 O11 -178.20(19) . 4
O1 Cu1 Cu2 O11 -88.78(19) . 4
O12 Cu1 Cu2 O11 2.59(19) 4 4
O1W Cu1 Cu2 O11 -129.5(10) . 4
O5 Cu1 Cu2 O2W 15(6) . .
O10 Cu1 Cu2 O2W 106(6) . .
O1 Cu1 Cu2 O2W -165(6) . .
O12 Cu1 Cu2 O2W -73(6) 4 .
O1W Cu1 Cu2 O2W 154(6) . .
O5 Cu1 O1 C18 -5.2(12) . .
O10 Cu1 O1 C18 77.2(4) . .
O12 Cu1 O1 C18 -89.1(4) 4 .
O1W Cu1 O1 C18 169.0(4) . .
Cu2 Cu1 O1 C18 -5.8(4) . .
O9 Cu2 O2 C18 -84.8(4) . .
O6 Cu2 O2 C18 -1.3(9) . .
O11 Cu2 O2 C18 84.1(4) 4 .
O2W Cu2 O2 C18 179.9(4) . .
Cu1 Cu2 O2 C18 0.3(4) . .
O10 Cu1 O5 C7 -86.5(4) . .
O1 Cu1 O5 C7 -4.2(12) . .
O12 Cu1 O5 C7 79.8(4) 4 .
O1W Cu1 O5 C7 -178.3(4) . .
Cu2 Cu1 O5 C7 -3.7(4) . .
O9 Cu2 O6 C7 83.7(5) . .
O2 Cu2 O6 C7 0.3(11) . .
O11 Cu2 O6 C7 -85.4(5) 4 .
O2W Cu2 O6 C7 179.1(5) . .
Cu1 Cu2 O6 C7 -1.3(5) . .
O4 Cu3 O8 C8 -12(4) 3 .
O7 Cu3 O8 C8 86.8(4) 2_655 .
O3 Cu3 O8 C8 -69.4(4) 4 .
O3W Cu3 O8 C8 -170.8(5) . .
Cu3 Cu3 O8 C8 7.7(4) 2_655 .
O6 Cu2 O9 C29 -82.6(4) . .
O2 Cu2 O9 C29 83.1(4) . .
O11 Cu2 O9 C29 -3.8(12) 4 .
O2W Cu2 O9 C29 -179.6(4) . .
Cu1 Cu2 O9 C29 -1.3(4) . .
O5 Cu1 O10 C29 82.2(4) . .
O1 Cu1 O10 C29 -88.8(4) . .
O12 Cu1 O10 C29 -0.8(10) 4 .
O1W Cu1 O10 C29 -178.0(4) . .
Cu2 Cu1 O10 C29 -4.1(4) . .
C6 C1 C2 C3 0.0 . .
C7 C1 C2 C3 174.2(5) . .
C1 C2 C3 C4 0.0 . .
C1 C2 C3 C8 -178.0(4) . .
C2 C3 C4 C5 0.0 . .
C8 C3 C4 C5 178.0(4) . .
C3 C4 C5 C6 0.0 . .
C3 C4 C5 C9 -175.1(7) . .
C2 C1 C6 C5 0.0 . .
C7 C1 C6 C5 -174.4(5) . .
C4 C5 C6 C1 0.0 . .
C9 C5 C6 C1 175.1(7) . .
Cu2 O6 C7 O5 -1.3(9) . .
Cu2 O6 C7 C1 177.1(4) . .
Cu1 O5 C7 O6 4.1(8) . .
Cu1 O5 C7 C1 -174.3(3) . .
C2 C1 C7 O6 -175.5(4) . .
C6 C1 C7 O6 -1.2(7) . .
C2 C1 C7 O5 3.1(7) . .
C6 C1 C7 O5 177.3(4) . .
Cu3 O8 C8 O7 -8.5(7) . .
Cu3 O8 C8 C3 167.5(3) . .
Cu3 O7 C8 O8 2.6(8) 2_655 .
Cu3 O7 C8 C3 -173.4(3) 2_655 .
C4 C3 C8 O8 179.3(4) . .
C2 C3 C8 O8 -2.8(6) . .
C4 C3 C8 O7 -4.4(6) . .
C2 C3 C8 O7 173.5(4) . .
C4 C5 C9 C10 -143.3(10) . .
C6 C5 C9 C10 41.7(14) . .
C4 C5 C9 C11 29.7(14) . .
C6 C5 C9 C11 -145.4(9) . .
C11 C9 C10 S1 5.8(15) . .
C5 C9 C10 S1 179.8(8) . .
C11 S1 C10 C9 -1.9(11) 5_666 .
C10 C9 C11 C11 -8.0(17) . 5_666
C5 C9 C11 C11 178.2(11) . 5_666
C10 C9 C11 S1 -179.4(9) . 5_666
C5 C9 C11 S1 6.7(18) . 5_666
C17 C12 C13 C14 0.0 . .
C18 C12 C13 C14 -176.0(4) . .
C12 C13 C14 C15 0.0 . .
C12 C13 C14 C19 179.8(5) . .
C13 C14 C15 C16 0.0 . .
C19 C14 C15 C16 -179.7(5) . .
C14 C15 C16 C17 0.0 . .
C14 C15 C16 C20 175.6(8) . .
C13 C12 C17 C16 0.0 . .
C18 C12 C17 C16 175.9(5) . .
C15 C16 C17 C12 0.0 . .
C20 C16 C17 C12 -175.6(8) . .
Cu2 O2 C18 O1 -5.4(8) . .
Cu2 O2 C18 C12 174.4(3) . .
Cu1 O1 C18 O2 8.6(7) . .
Cu1 O1 C18 C12 -171.2(3) . .
C17 C12 C18 O2 178.0(4) . .
C13 C12 C18 O2 -6.0(6) . .
C17 C12 C18 O1 -2.1(6) . .
C13 C12 C18 O1 173.8(4) . .
Cu3 O3 C19 O4 -2.7(9) 4_545 .
Cu3 O3 C19 C14 -178.2(4) 4_545 .
Cu3 O4 C19 O3 -2.6(8) 3_445 .
Cu3 O4 C19 C14 172.9(4) 3_445 .
C15 C14 C19 O3 177.7(4) . .
C13 C14 C19 O3 -2.0(7) . .
C15 C14 C19 O4 1.8(7) . .
C13 C14 C19 O4 -177.9(4) . .
C17 C16 C20 C22 -14.7(19) . .
C15 C16 C20 C22 169.6(12) . .
C17 C16 C20 C21 144.5(14) . .
C15 C16 C20 C21 -31.1(18) . .
C22 C20 C21 S2 -6.5(19) . .
C16 C20 C21 S2 -170.9(9) . .
C22 S2 C21 C20 -7.6(16) 5_565 .
C21 C20 C22 C22 26(2) . 5_565
C16 C20 C22 C22 -173.1(13) . 5_565
C21 C20 C22 S2 168.0(13) . 5_565
C16 C20 C22 S2 -31(2) . 5_565
C28 C23 C24 C25 0.0 . .
C29 C23 C24 C25 177.4(4) . .
C23 C24 C25 C26 0.0 . .
C23 C24 C25 C30 -174.4(5) . .
C24 C25 C26 C27 0.0 . .
C30 C25 C26 C27 174.5(4) . .
C25 C26 C27 C28 0.0 . .
C25 C26 C27 C31 -179.1(6) . .
C26 C27 C28 C23 0.0 . .
C31 C27 C28 C23 179.1(6) . .
C24 C23 C28 C27 0.0 . .
C29 C23 C28 C27 -177.4(4) . .
Cu2 O9 C29 O10 -1.3(7) . .
Cu2 O9 C29 C23 -179.1(3) . .
Cu1 O10 C29 O9 4.6(7) . .
Cu1 O10 C29 C23 -177.6(3) . .
C24 C23 C29 O9 3.0(6) . .
C28 C23 C29 O9 -179.6(4) . .
C24 C23 C29 O10 -174.9(3) . .
C28 C23 C29 O10 2.4(5) . .
Cu2 O11 C30 O12 19.7(11) 4_545 .
Cu2 O11 C30 C25 -169.5(4) 4_545 .
Cu1 O12 C30 O11 -15.9(10) 4_545 .
Cu1 O12 C30 C25 173.0(3) 4_545 .
C26 C25 C30 O11 1.9(7) . .
C24 C25 C30 O11 176.4(5) . .
C26 C25 C30 O12 174.2(4) . .
C24 C25 C30 O12 -11.4(7) . .
C26 C27 C31 C33 159.7(8) . .
C28 C27 C31 C33 -19.5(13) . .
C26 C27 C31 C32 -39.5(12) . .
C28 C27 C31 C32 141.4(9) . .
C33 C31 C32 S3 -18.9(13) . .
C27 C31 C32 S3 176.8(7) . .
C33 S3 C32 C31 7.7(10) 7 .
C32 C31 C33 C33 25.9(15) . 7
C27 C31 C33 C33 -171.7(9) . 7
C32 C31 C33 S3 -179.4(9) . 7
C27 C31 C33 S3 -16.9(16) . 7

loop_
_platon_squeeze_void_nr
_platon_squeeze_void_average_x
_platon_squeeze_void_average_y
_platon_squeeze_void_average_z
_platon_squeeze_void_volume
_platon_squeeze_void_count_electrons
1 -0.012 0.249 -0.026 10253.0 2589.5
